data_7709603
loop_
_publ_author_name
'Yang, Ming-Xing'
'Chen, Lijuan'
'Gao, Jing'
'Gao, Yang'
'Yu, Guangtao'
'Lin, Shen'

_publ_section_title
;
 Three novel MOFs constructed from 1,3,5-Tris(1-imidazolyl)benzene and
 dicarboxylate ligands and the selective adsorption for C2H2/C2H4 and
 C2H6/CH4
;
_journal_name_full 'Dalton Transactions'
_journal_paper_doi 10.1039/D1DT04149E
_journal_year 2022
_chemical_formula_moiety 'C64 H60 I2 N16 O12 Zn3'
_chemical_formula_sum 'C64 H60 I2 N16 O12 Zn3'
_chemical_formula_weight 1695.19
_space_group_crystal_system triclinic
_space_group_IT_number 2
_space_group_name_Hall '-P 1'
_space_group_name_H-M_alt 'P -1'
_atom_sites_solution_hydrogens geom
_audit_creation_method SHELXL-2018/3
_audit_update_record
;
2022-02-03 deposited with the CCDC.	2022-02-23 downloaded from the CCDC.
;
_cell_angle_alpha 88.674(4)
_cell_angle_beta 75.755(3)
_cell_angle_gamma 79.393(5)
_cell_formula_units_Z 2
_cell_length_a 11.6710(18)
_cell_length_b 15.111(2)
_cell_length_c 20.142(3)
_cell_measurement_reflns_used 10050
_cell_measurement_temperature 293(2)
_cell_measurement_theta_max 27.5049
_cell_measurement_theta_min 2.0869
_cell_volume 3383.3(9)
_computing_cell_refinement '(CrystalClear; Rigaku, 2002)'
_computing_data_collection '(CrystalClear; Rigaku, 2002)'
_computing_data_reduction '(CrystalClear; Rigaku, 2002)'
_computing_molecular_graphics 'Bruker SHELXTL'
_computing_publication_material 'Bruker SHELXTL'
_computing_structure_refinement 'SHELXL-2018/3 (Sheldrick, 2018)'
_computing_structure_solution 'SHELXL-2018/3 (Sheldrick, 2018)'
_diffrn_ambient_temperature 293(2)
_diffrn_detector_area_resol_mean 28.5714
_diffrn_measured_fraction_theta_full 0.993
_diffrn_measured_fraction_theta_max 0.989
_diffrn_measurement_device_type 'Rigaku Mercury CCD'
_diffrn_measurement_method '\w scan'
_diffrn_radiation_type MoK\a
_diffrn_radiation_wavelength 0.71073
_diffrn_reflns_av_R_equivalents 0.0261
_diffrn_reflns_av_unetI/netI 0.0320
_diffrn_reflns_Laue_measured_fraction_full 0.993
_diffrn_reflns_Laue_measured_fraction_max 0.989
_diffrn_reflns_limit_h_max 15
_diffrn_reflns_limit_h_min -14
_diffrn_reflns_limit_k_max 19
_diffrn_reflns_limit_k_min -19
_diffrn_reflns_limit_l_max 26
_diffrn_reflns_limit_l_min -26
_diffrn_reflns_number 39765
_diffrn_reflns_point_group_measured_fraction_full 0.993
_diffrn_reflns_point_group_measured_fraction_max 0.989
_diffrn_reflns_theta_full 25.242
_diffrn_reflns_theta_max 27.500
_diffrn_reflns_theta_min 2.127
_diffrn_source 'fine-focus sealed tube'
_exptl_absorpt_coefficient_mu 2.040
_exptl_absorpt_correction_T_max 0.849
_exptl_absorpt_correction_T_min 0.764
_exptl_absorpt_correction_type multi-scan
_exptl_absorpt_process_details '(CrystalClear; Rigaku, 2002)'
_exptl_crystal_colour white
_exptl_crystal_density_diffrn 1.664
_exptl_crystal_description column
_exptl_crystal_F_000 1696
_exptl_crystal_size_max 0.16
_exptl_crystal_size_mid 0.11
_exptl_crystal_size_min 0.08
_refine_diff_density_max 1.008
_refine_diff_density_min -0.884
_refine_diff_density_rms 0.067
_refine_ls_extinction_method none
_refine_ls_goodness_of_fit_ref 1.010
_refine_ls_hydrogen_treatment constr
_refine_ls_matrix_type full
_refine_ls_number_parameters 786
_refine_ls_number_reflns 15379
_refine_ls_number_restraints 18
_refine_ls_restrained_S_all 1.014
_refine_ls_R_factor_all 0.0421
_refine_ls_R_factor_gt 0.0349
_refine_ls_shift/su_max 0.003
_refine_ls_shift/su_mean 0.000
_refine_ls_structure_factor_coef Fsqd
_refine_ls_weighting_details 'w=1/[\s^2^(Fo^2^)+(0.0582P)^2^+0.3037P] where P=(Fo^2^+2Fc^2^)/3'
_refine_ls_weighting_scheme calc
_refine_ls_wR_factor_gt 0.0934
_refine_ls_wR_factor_ref 0.0986
_reflns_Friedel_coverage 0.000
_reflns_number_gt 13043
_reflns_number_total 15379
_reflns_threshold_expression 'I > 2\s(I)'
_cod_data_source_file d1dt04149e2.cif
_cod_data_source_block C64H60I2N16O12Zn3
_cod_depositor_comments
;
The following automatic conversions were performed:

data item '_exptl_absorpt_correction_type' value 'Multi-scan' was
changed to 'multi-scan' in accordance with the
/home/data/users/saulius/crontab/automatic-downloads/rss-feeds/RSC/lib/dictionaries/cif_core.dic
dictionary named 'cif_core.dic' version 2.4.2 last updated on
2011-04-26.

Automatic conversion script
Id: cif_fix_values 7556 2019-12-06 15:28:31Z antanas 
;
_cod_database_code 7709603
_shelx_shelxl_version_number 2018/3
_shelx_space_group_comment
;
The symmetry employed for this shelxl refinement is uniquely defined
by the following loop, which should always be used as a source of
symmetry information in preference to the above space-group names.
They are only intended as comments.
;

loop_
_space_group_symop_operation_xyz
'x, y, z'
'-x, -y, -z'

loop_
_atom_site_label
_atom_site_type_symbol
_atom_site_fract_x
_atom_site_fract_y
_atom_site_fract_z
_atom_site_U_iso_or_equiv
_atom_site_adp_type
_atom_site_occupancy
_atom_site_site_symmetry_order
_atom_site_calc_flag
_atom_site_refinement_flags_posn
_atom_site_refinement_flags_adp
_atom_site_refinement_flags_occupancy
_atom_site_disorder_assembly
_atom_site_disorder_group
I1 I -0.49782(2) 0.34667(2) 1.34982(2) 0.05603(7) Uani 1 1 d . . . . .
I2 I 1.30029(2) -0.36381(2) 0.45498(2) 0.06583(8) Uani 1 1 d . . . . .
Zn1 Zn -0.54869(2) 0.35892(2) 1.23334(2) 0.03450(7) Uani 1 1 d . . . . .
Zn2 Zn 0.26045(2) -0.06669(2) 0.90170(2) 0.02985(7) Uani 1 1 d . . . . .
Zn3 Zn 1.27707(2) -0.19540(2) 0.44065(2) 0.03567(8) Uani 1 1 d . . . . .
O1 O -0.66048(19) 0.28005(14) 1.22671(12) 0.0570(5) Uani 1 1 d . . . . .
O2 O -0.64822(19) 0.31886(17) 1.11808(13) 0.0664(6) Uani 1 1 d . . . . .
O3 O -1.1890(2) 0.11200(18) 1.21359(11) 0.0665(7) Uani 1 1 d . . . . .
O4 O -1.14019(17) 0.13912(13) 1.10378(9) 0.0441(4) Uani 1 1 d . . . . .
O5 O 0.1424(2) -0.02470(17) 1.02541(11) 0.0659(6) Uani 1 1 d . . . . .
O6 O 0.3201(2) -0.1031(2) 0.98406(11) 0.0726(7) Uani 1 1 d . . . . .
O7 O 0.12298(17) -0.17834(16) 1.35142(10) 0.0540(5) Uani 1 1 d . . . . .
O8 O 0.30491(18) -0.15362(16) 1.34565(9) 0.0533(5) Uani 1 1 d . . . . .
O9 O 0.1318(3) 0.3152(2) 0.69094(14) 0.0936(9) Uani 1 1 d . . . . .
N1 N -0.39732(18) 0.34544(14) 1.15845(11) 0.0375(5) Uani 1 1 d . . . . .
N2 N -0.26664(18) 0.33179(14) 1.05877(10) 0.0350(4) Uani 1 1 d . . . . .
N3 N -0.2569(2) 0.40236(14) 0.82124(11) 0.0387(5) Uani 1 1 d . . . . .
N4 N -0.3586(2) 0.51593(15) 0.77677(11) 0.0420(5) Uani 1 1 d . . . . .
N5 N 0.06174(18) 0.18327(14) 0.87885(10) 0.0356(4) Uani 1 1 d . . . . .
N6 N 0.19627(18) 0.06144(14) 0.88008(10) 0.0360(5) Uani 1 1 d . . . . .
N7 N 0.42689(17) -0.08383(14) 0.83773(10) 0.0326(4) Uani 1 1 d . . . . .
N8 N 0.56978(17) -0.08495(13) 0.74328(10) 0.0310(4) Uani 1 1 d . . . . .
N9 N 0.41760(18) -0.14982(16) 0.46174(10) 0.0376(5) Uani 1 1 d . . . . .
N10 N 0.56158(17) -0.12490(15) 0.50728(10) 0.0351(5) Uani 1 1 d . . . . .
N11 N 0.93806(17) -0.10728(15) 0.56463(10) 0.0374(5) Uani 1 1 d . . . . .
N12 N 1.12654(17) -0.13317(16) 0.50634(10) 0.0376(5) Uani 1 1 d . . . . .
N13 N 0.1460(4) 0.3764(3) 0.5851(2) 0.1030(14) Uani 1 1 d . . . . .
N14 N 0.2895(4) 0.3816(3) 0.6344(2) 0.1062(14) Uani 1 1 d . . . . .
C1 C -0.6983(3) 0.2861(2) 1.17149(18) 0.0513(7) Uani 1 1 d . . . . .
C2 C -0.8119(2) 0.25086(19) 1.17515(15) 0.0449(6) Uani 1 1 d . . . . .
C3 C -0.8165(2) 0.2041(2) 1.11856(15) 0.0472(7) Uani 1 1 d . . . . .
H3 H -0.749788 0.194211 1.081344 0.057 Uiso 1 1 calc R U . . .
C4 C -0.9198(2) 0.17080(19) 1.11579(14) 0.0423(6) Uani 1 1 d . . . . .
H4A H -0.920941 0.140102 1.076541 0.051 Uiso 1 1 calc R U . . .
C5 C -1.0188(2) 0.18285(18) 1.16993(13) 0.0386(6) Uani 1 1 d . . . . .
C6 C -1.0191(2) 0.23220(19) 1.23036(14) 0.0425(6) Uani 1 1 d . . . . .
C7 C -0.9132(3) 0.2658(2) 1.23240(15) 0.0485(7) Uani 1 1 d . . . . .
C8 C -1.1244(2) 0.14246(18) 1.16368(14) 0.0395(6) Uani 1 1 d . . . . .
C9 C -1.1208(3) 0.2510(2) 1.28650(16) 0.0585(8) Uani 1 1 d . . . . .
H9 H -1.190286 0.230044 1.285242 0.070 Uiso 1 1 calc R U . . .
C10 C -1.1190(4) 0.2989(3) 1.34189(19) 0.0806(12) Uani 1 1 d . . . . .
H10 H -1.187257 0.311108 1.378029 0.097 Uiso 1 1 calc R U . . .
C11 C -1.0150(4) 0.3300(3) 1.3450(2) 0.0906(14) Uani 1 1 d . . . . .
H11 H -1.014322 0.361680 1.383945 0.109 Uiso 1 1 calc R U . . .
C12 C -0.9151(3) 0.3152(3) 1.29265(18) 0.0709(10) Uani 1 1 d . . . . .
H12 H -0.847258 0.337174 1.295801 0.085 Uiso 1 1 calc R U . . .
C13 C -0.3791(2) 0.32682(18) 1.09251(13) 0.0386(6) Uani 1 1 d . . . . .
H13 H -0.436846 0.312187 1.072251 0.046 Uiso 1 1 calc R U . . .
C14 C -0.2896(2) 0.3622(2) 1.16672(14) 0.0463(6) Uani 1 1 d . . . . .
H14 H -0.275262 0.377100 1.208110 0.056 Uiso 1 1 calc R U . . .
C15 C -0.2086(3) 0.3537(2) 1.10630(14) 0.0487(7) Uani 1 1 d . . . . .
H15 H -0.129005 0.361136 1.097980 0.058 Uiso 1 1 calc R U . . .
C16 C -0.2125(2) 0.31683(17) 0.98715(12) 0.0355(5) Uani 1 1 d . . . . .
C17 C -0.2666(2) 0.36212(17) 0.93960(13) 0.0386(6) Uani 1 1 d . . . . .
H17 H -0.341651 0.399263 0.953221 0.046 Uiso 1 1 calc R U . . .
C18 C -0.2066(2) 0.35111(16) 0.87081(13) 0.0361(5) Uani 1 1 d . . . . .
C19 C -0.0977(2) 0.29281(16) 0.84990(13) 0.0366(5) Uani 1 1 d . . . . .
H19 H -0.058418 0.285206 0.803702 0.044 Uiso 1 1 calc R U . . .
C20 C -0.0485(2) 0.24617(16) 0.89894(13) 0.0347(5) Uani 1 1 d . . . . .
C21 C -0.1036(2) 0.25779(16) 0.96795(12) 0.0352(5) Uani 1 1 d . . . . .
H21 H -0.068563 0.226890 1.000591 0.042 Uiso 1 1 calc R U . . .
C22 C -0.3314(2) 0.48257(18) 0.83285(13) 0.0433(6) Uani 1 1 d . . . . .
H22 H -0.360252 0.511173 0.875668 0.052 Uiso 1 1 calc R U . . .
C23 C -0.2988(3) 0.4532(2) 0.72592(15) 0.0530(8) Uani 1 1 d . . . . .
H23 H -0.301736 0.457992 0.680234 0.064 Uiso 1 1 calc R U . . .
C24 C -0.2352(3) 0.3837(2) 0.75211(14) 0.0554(8) Uani 1 1 d . . . . .
H24 H -0.186190 0.332988 0.728250 0.066 Uiso 1 1 calc R U . . .
C25 C 0.1530(3) 0.18474(19) 0.82139(14) 0.0515(8) Uani 1 1 d . . . . .
H25 H 0.157533 0.228532 0.788118 0.062 Uiso 1 1 calc R U . . .
C26 C 0.2353(3) 0.1095(2) 0.82298(15) 0.0522(7) Uani 1 1 d . . . . .
H26 H 0.307487 0.092750 0.790244 0.063 Uiso 1 1 calc R U . . .
C27 C 0.0919(2) 0.10720(16) 0.91214(12) 0.0345(5) Uani 1 1 d . . . . .
H27 H 0.044384 0.089726 0.952679 0.041 Uiso 1 1 calc R U . . .
C28 C 0.2389(3) -0.07034(19) 1.03333(13) 0.0452(6) Uani 1 1 d . . . . .
C29 C 0.2470(2) -0.09449(18) 1.10593(12) 0.0387(6) Uani 1 1 d . . . . .
C30 C 0.1471(2) -0.06385(18) 1.15628(13) 0.0396(6) Uani 1 1 d . . . . .
H30 H 0.082163 -0.026728 1.144882 0.048 Uiso 1 1 calc R U . . .
C31 C 0.1390(2) -0.08649(18) 1.22485(12) 0.0384(6) Uani 1 1 d . . . . .
H31 H 0.068264 -0.065938 1.257840 0.046 Uiso 1 1 calc R U . . .
C32 C 0.2347(2) -0.13881(17) 1.24390(12) 0.0347(5) Uani 1 1 d . . . . .
C33 C 0.3418(2) -0.17191(19) 1.19368(13) 0.0416(6) Uani 1 1 d . . . . .
C34 C 0.3495(2) -0.14934(19) 1.12294(13) 0.0417(6) Uani 1 1 d . . . . .
C35 C 0.2188(2) -0.15859(18) 1.31899(12) 0.0363(5) Uani 1 1 d . . . . .
C36 C 0.4410(3) -0.2287(3) 1.21055(17) 0.0683(10) Uani 1 1 d . . . . .
H36 H 0.436261 -0.245236 1.255771 0.082 Uiso 1 1 calc R U . . .
C37 C 0.5444(4) -0.2599(4) 1.1607(2) 0.0976(16) Uani 1 1 d . U . . .
H37 H 0.609151 -0.296553 1.172638 0.117 Uiso 1 1 calc R U . . .
C38 C 0.5521(4) -0.2366(4) 1.0930(2) 0.0975(16) Uani 1 1 d . U . . .
H38 H 0.622399 -0.257899 1.059848 0.117 Uiso 1 1 calc R U . . .
C39 C 0.4579(3) -0.1829(3) 1.07393(16) 0.0660(9) Uani 1 1 d . . . . .
H39 H 0.465294 -0.168330 1.028147 0.079 Uiso 1 1 calc R U . . .
C40 C 0.5206(2) -0.0517(2) 0.85293(13) 0.0445(6) Uani 1 1 d . . . . .
H40 H 0.522254 -0.032283 0.896113 0.053 Uiso 1 1 calc R U . . .
C41 C 0.6097(2) -0.0526(2) 0.79559(13) 0.0444(6) Uani 1 1 d . . . . .
H41 H 0.683192 -0.034969 0.791934 0.053 Uiso 1 1 calc R U . . .
C42 C 0.4595(2) -0.10422(17) 0.77182(12) 0.0326(5) Uani 1 1 d . . . . .
H42 H 0.413195 -0.128543 0.748039 0.039 Uiso 1 1 calc R U . . .
C43 C 0.6317(2) -0.09777(16) 0.67308(12) 0.0318(5) Uani 1 1 d . . . . .
C44 C 0.5673(2) -0.10426(17) 0.62513(12) 0.0347(5) Uani 1 1 d . . . . .
H44 H 0.484236 -0.100037 0.638439 0.042 Uiso 1 1 calc R U . . .
C45 C 0.6280(2) -0.11713(18) 0.55691(12) 0.0341(5) Uani 1 1 d . . . . .
C46 C 0.7510(2) -0.11865(18) 0.53548(12) 0.0365(5) Uani 1 1 d . . . . .
H46 H 0.791117 -0.125817 0.489385 0.044 Uiso 1 1 calc R U . . .
C47 C 0.8118(2) -0.10917(18) 0.58492(12) 0.0351(5) Uani 1 1 d . . . . .
C48 C 0.7549(2) -0.10094(18) 0.65403(12) 0.0361(5) Uani 1 1 d . . . . .
H48 H 0.798051 -0.097637 0.686735 0.043 Uiso 1 1 calc R U . . .
C49 C 0.4571(2) -0.1543(2) 0.51770(13) 0.0427(6) Uani 1 1 d . . . . .
H49 H 0.417607 -0.175133 0.559276 0.051 Uiso 1 1 calc R U . . .
C50 C 0.5012(2) -0.1154(2) 0.41280(13) 0.0481(7) Uani 1 1 d . . . . .
H50 H 0.497127 -0.104356 0.367741 0.058 Uiso 1 1 calc R U . . .
C51 C 0.5902(3) -0.0999(2) 0.44040(14) 0.0523(8) Uani 1 1 d . . . . .
H51 H 0.657783 -0.076835 0.418240 0.063 Uiso 1 1 calc R U . . .
C52 C 1.0187(2) -0.1498(2) 0.51068(13) 0.0417(6) Uani 1 1 d . . . . .
H52 H 1.000495 -0.186754 0.479940 0.050 Uiso 1 1 calc R U . . .
C53 C 1.1133(2) -0.0761(2) 0.56062(15) 0.0541(8) Uani 1 1 d . . . . .
H53 H 1.174918 -0.052070 0.570921 0.065 Uiso 1 1 calc R U . . .
C54 C 1.0000(2) -0.0602(2) 0.59614(16) 0.0608(9) Uani 1 1 d . . . . .
H54 H 0.968280 -0.023729 0.635333 0.073 Uiso 1 1 calc R U . . .
C55 C 0.1841(4) 0.3552(3) 0.6426(2) 0.0760(11) Uani 1 1 d . . . . .
C56 C 0.3255(5) 0.4239(4) 0.5707(3) 0.125(2) Uani 1 1 d . U . . .
H56A H 0.399541 0.389775 0.542741 0.149 Uiso 1 1 calc R U . . .
H56B H 0.337085 0.484610 0.577831 0.149 Uiso 1 1 calc R U . . .
C57 C 0.2229(5) 0.4251(4) 0.5378(3) 0.124(2) Uani 1 1 d . . . . .
H57A H 0.182480 0.486199 0.533126 0.148 Uiso 1 1 calc R U . . .
H57B H 0.250198 0.395333 0.493037 0.148 Uiso 1 1 calc R U . . .
C58 C 0.0274(5) 0.3719(4) 0.5782(3) 0.1157(19) Uani 1 1 d . . . . .
H58A H -0.009486 0.334607 0.613164 0.173 Uiso 1 1 calc R U . . .
H58B H 0.032983 0.346703 0.533914 0.173 Uiso 1 1 calc R U . . .
H58C H -0.020340 0.431387 0.582790 0.173 Uiso 1 1 calc R U . . .
C59 C 0.3597(6) 0.3656(5) 0.6836(3) 0.157(3) Uani 1 1 d . . . . .
H59A H 0.399733 0.415383 0.684865 0.235 Uiso 1 1 calc R U . . .
H59B H 0.418499 0.311411 0.671029 0.235 Uiso 1 1 calc R U . . .
H59C H 0.308347 0.359105 0.727928 0.235 Uiso 1 1 calc R U . . .

loop_
_atom_site_aniso_label
_atom_site_aniso_U_11
_atom_site_aniso_U_22
_atom_site_aniso_U_33
_atom_site_aniso_U_23
_atom_site_aniso_U_13
_atom_site_aniso_U_12
I1 0.06622(14) 0.06980(14) 0.03448(10) 0.00833(9) -0.02148(9) -0.00719(10)
I2 0.08386(17) 0.05799(14) 0.05598(14) 0.00063(10) -0.01776(12) -0.01312(12)
Zn1 0.03040(15) 0.04188(16) 0.02945(15) 0.00329(11) -0.00825(12) -0.00129(12)
Zn2 0.02703(14) 0.03857(15) 0.02210(13) 0.00414(10) -0.00476(10) -0.00350(11)
Zn3 0.02432(13) 0.06119(19) 0.02211(13) 0.00261(12) -0.00540(11) -0.01009(12)
O1 0.0485(12) 0.0551(12) 0.0776(15) 0.0060(11) -0.0325(11) -0.0132(10)
O2 0.0441(12) 0.0891(17) 0.0698(16) -0.0018(13) -0.0103(11) -0.0261(12)
O3 0.0717(15) 0.0991(18) 0.0420(12) 0.0173(12) -0.0152(11) -0.0497(14)
O4 0.0502(11) 0.0536(11) 0.0366(10) 0.0104(8) -0.0173(9) -0.0223(9)
O5 0.0788(16) 0.0793(16) 0.0415(12) 0.0116(11) -0.0263(12) -0.0046(13)
O6 0.0601(14) 0.123(2) 0.0299(11) 0.0130(12) -0.0120(10) -0.0044(14)
O7 0.0408(11) 0.0917(16) 0.0300(10) 0.0128(10) -0.0079(8) -0.0159(11)
O8 0.0514(12) 0.0898(16) 0.0286(10) 0.0134(10) -0.0183(9) -0.0282(11)
O9 0.113(2) 0.111(2) 0.0693(17) 0.0407(16) -0.0260(17) -0.0518(19)
N1 0.0312(10) 0.0465(12) 0.0320(11) 0.0002(9) -0.0065(9) -0.0018(9)
N2 0.0324(10) 0.0388(11) 0.0299(10) 0.0034(8) -0.0045(9) -0.0016(8)
N3 0.0442(12) 0.0383(11) 0.0307(11) 0.0021(8) -0.0117(9) 0.0032(9)
N4 0.0465(13) 0.0433(12) 0.0315(11) 0.0002(9) -0.0114(10) 0.0064(10)
N5 0.0332(10) 0.0381(11) 0.0286(10) 0.0070(8) -0.0017(8) 0.0019(8)
N6 0.0324(10) 0.0389(11) 0.0306(10) 0.0061(8) -0.0029(9) 0.0016(8)
N7 0.0250(9) 0.0452(11) 0.0253(10) 0.0002(8) -0.0037(8) -0.0038(8)
N8 0.0242(9) 0.0424(11) 0.0246(9) -0.0016(8) -0.0030(8) -0.0048(8)
N9 0.0269(10) 0.0615(14) 0.0266(10) 0.0074(9) -0.0082(8) -0.0123(9)
N10 0.0269(10) 0.0576(13) 0.0239(10) 0.0060(9) -0.0081(8) -0.0136(9)
N11 0.0221(9) 0.0593(13) 0.0304(11) -0.0085(9) -0.0036(8) -0.0091(9)
N12 0.0252(10) 0.0591(13) 0.0295(10) -0.0032(9) -0.0054(8) -0.0117(9)
N13 0.105(3) 0.136(3) 0.091(3) 0.064(3) -0.046(2) -0.057(3)
N14 0.090(3) 0.140(4) 0.108(3) 0.063(3) -0.045(2) -0.050(3)
C1 0.0357(14) 0.0502(17) 0.070(2) -0.0092(15) -0.0184(15) -0.0043(12)
C2 0.0339(13) 0.0489(16) 0.0549(17) -0.0018(13) -0.0164(13) -0.0075(11)
C3 0.0365(14) 0.0583(17) 0.0437(15) -0.0039(13) -0.0029(12) -0.0097(12)
C4 0.0413(14) 0.0494(15) 0.0377(14) -0.0045(11) -0.0104(12) -0.0100(12)
C5 0.0390(13) 0.0469(14) 0.0329(13) 0.0048(11) -0.0122(11) -0.0119(11)
C6 0.0395(14) 0.0525(16) 0.0378(14) 0.0023(12) -0.0130(12) -0.0099(12)
C7 0.0427(15) 0.0577(17) 0.0461(16) -0.0054(13) -0.0163(13) -0.0034(13)
C8 0.0378(13) 0.0431(14) 0.0385(14) 0.0068(11) -0.0099(11) -0.0101(11)
C9 0.0447(17) 0.084(2) 0.0460(17) -0.0066(16) -0.0071(14) -0.0149(16)
C10 0.064(2) 0.123(4) 0.050(2) -0.026(2) 0.0001(18) -0.018(2)
C11 0.078(3) 0.133(4) 0.061(2) -0.046(2) -0.015(2) -0.014(3)
C12 0.055(2) 0.099(3) 0.062(2) -0.029(2) -0.0203(18) -0.0136(19)
C13 0.0329(13) 0.0495(15) 0.0317(13) 0.0022(11) -0.0081(11) -0.0037(11)
C14 0.0398(14) 0.0618(18) 0.0369(14) -0.0074(12) -0.0084(12) -0.0089(13)
C15 0.0392(15) 0.0681(19) 0.0405(15) -0.0018(13) -0.0086(12) -0.0154(14)
C16 0.0344(12) 0.0375(13) 0.0307(12) 0.0048(10) -0.0023(10) -0.0050(10)
C17 0.0345(13) 0.0391(13) 0.0369(13) 0.0034(10) -0.0053(11) 0.0016(10)
C18 0.0398(13) 0.0339(12) 0.0334(13) 0.0050(10) -0.0097(11) -0.0031(10)
C19 0.0382(13) 0.0369(13) 0.0297(12) 0.0037(10) -0.0030(10) -0.0016(10)
C20 0.0310(12) 0.0332(12) 0.0354(13) 0.0073(10) -0.0031(10) -0.0024(10)
C21 0.0353(12) 0.0365(12) 0.0307(12) 0.0072(10) -0.0058(10) -0.0026(10)
C22 0.0501(16) 0.0429(14) 0.0292(13) -0.0010(10) -0.0093(12) 0.0108(12)
C23 0.072(2) 0.0486(16) 0.0324(14) -0.0039(11) -0.0172(14) 0.0107(14)
C24 0.079(2) 0.0456(16) 0.0336(14) -0.0059(12) -0.0165(15) 0.0121(15)
C25 0.0468(16) 0.0506(16) 0.0409(15) 0.0214(12) 0.0083(13) 0.0042(13)
C26 0.0448(16) 0.0538(17) 0.0407(15) 0.0151(12) 0.0104(13) 0.0047(13)
C27 0.0335(12) 0.0389(13) 0.0271(12) 0.0086(9) -0.0023(10) -0.0041(10)
C28 0.0575(17) 0.0487(15) 0.0272(13) 0.0079(11) -0.0059(13) -0.0109(13)
C29 0.0478(15) 0.0471(14) 0.0239(12) 0.0045(10) -0.0120(11) -0.0118(12)
C30 0.0460(15) 0.0452(14) 0.0298(12) 0.0052(10) -0.0158(11) -0.0056(11)
C31 0.0374(13) 0.0508(15) 0.0263(12) 0.0008(10) -0.0079(10) -0.0062(11)
C32 0.0393(13) 0.0467(14) 0.0214(11) 0.0040(9) -0.0106(10) -0.0127(11)
C33 0.0401(14) 0.0560(16) 0.0274(12) 0.0023(11) -0.0096(11) -0.0039(12)
C34 0.0434(14) 0.0550(16) 0.0254(12) 0.0021(11) -0.0067(11) -0.0083(12)
C35 0.0390(13) 0.0482(14) 0.0219(11) 0.0035(10) -0.0107(10) -0.0043(11)
C36 0.0551(19) 0.101(3) 0.0396(17) 0.0106(17) -0.0141(15) 0.0121(18)
C37 0.060(2) 0.149(4) 0.059(2) 0.010(2) -0.0118(19) 0.041(2)
C38 0.061(2) 0.149(4) 0.050(2) 0.005(2) 0.0046(18) 0.037(3)
C39 0.0548(19) 0.098(3) 0.0335(15) 0.0056(16) -0.0046(14) 0.0056(18)
C40 0.0385(14) 0.0671(18) 0.0299(13) -0.0093(12) -0.0061(11) -0.0166(13)
C41 0.0346(13) 0.0702(19) 0.0322(13) -0.0080(12) -0.0050(11) -0.0223(13)
C42 0.0241(11) 0.0448(13) 0.0275(11) -0.0006(10) -0.0036(9) -0.0064(10)
C43 0.0290(12) 0.0413(13) 0.0243(11) 0.0017(9) -0.0041(9) -0.0080(10)
C44 0.0231(11) 0.0501(14) 0.0311(12) 0.0021(10) -0.0057(10) -0.0091(10)
C45 0.0255(11) 0.0506(14) 0.0281(12) 0.0018(10) -0.0079(9) -0.0099(10)
C46 0.0262(11) 0.0564(15) 0.0262(12) -0.0019(10) -0.0038(10) -0.0088(11)
C47 0.0222(11) 0.0526(15) 0.0304(12) -0.0020(10) -0.0043(9) -0.0091(10)
C48 0.0263(11) 0.0531(15) 0.0292(12) -0.0031(10) -0.0080(10) -0.0058(10)
C49 0.0279(12) 0.0759(19) 0.0277(12) 0.0114(12) -0.0080(10) -0.0182(12)
C50 0.0400(14) 0.084(2) 0.0271(13) 0.0161(13) -0.0114(11) -0.0254(14)
C51 0.0417(15) 0.093(2) 0.0284(13) 0.0141(14) -0.0051(12) -0.0341(16)
C52 0.0237(11) 0.0696(18) 0.0305(13) -0.0106(12) -0.0019(10) -0.0107(12)
C53 0.0320(14) 0.084(2) 0.0471(17) -0.0237(15) -0.0052(12) -0.0169(14)
C54 0.0327(14) 0.096(3) 0.0530(18) -0.0396(17) 0.0008(13) -0.0205(15)
C55 0.090(3) 0.069(2) 0.078(3) 0.028(2) -0.032(2) -0.025(2)
C56 0.101(3) 0.150(4) 0.129(4) 0.072(4) -0.032(3) -0.044(3)
C57 0.114(4) 0.168(5) 0.104(4) 0.080(4) -0.039(3) -0.058(4)
C58 0.113(4) 0.143(5) 0.121(4) 0.052(4) -0.061(4) -0.065(4)
C59 0.125(5) 0.231(8) 0.141(6) 0.083(6) -0.070(5) -0.060(5)

loop_
_atom_type_symbol
_atom_type_description
_atom_type_scat_dispersion_real
_atom_type_scat_dispersion_imag
_atom_type_scat_source
C C 0.0033 0.0016 'International Tables Vol C Tables 4.2.6.8 and 6.1.1.4'
H H 0.0000 0.0000 'International Tables Vol C Tables 4.2.6.8 and 6.1.1.4'
I I -0.4742 1.8119 'International Tables Vol C Tables 4.2.6.8 and 6.1.1.4'
N N 0.0061 0.0033 'International Tables Vol C Tables 4.2.6.8 and 6.1.1.4'
O O 0.0106 0.0060 'International Tables Vol C Tables 4.2.6.8 and 6.1.1.4'
Zn Zn 0.2839 1.4301 'International Tables Vol C Tables 4.2.6.8 and 6.1.1.4'

loop_
_geom_angle_atom_site_label_1
_geom_angle_atom_site_label_2
_geom_angle_atom_site_label_3
_geom_angle
_geom_angle_site_symmetry_1
_geom_angle_site_symmetry_3
_geom_angle_publ_flag
O1 Zn1 N1 116.31(10) . . ?
O1 Zn1 N4 103.60(9) . 2_467 ?
N1 Zn1 N4 105.49(9) . 2_467 ?
O1 Zn1 I1 111.06(7) . . ?
N1 Zn1 I1 109.90(6) . . ?
N4 Zn1 I1 110.04(6) 2_467 . ?
O4 Zn2 O6 107.87(10) 2_457 . ?
O4 Zn2 N6 107.54(8) 2_457 . ?
O6 Zn2 N6 124.79(11) . . ?
O4 Zn2 N7 123.73(8) 2_457 . ?
O6 Zn2 N7 94.21(9) . . ?
N6 Zn2 N7 99.75(8) . . ?
O8 Zn3 N12 116.22(9) 1_654 . ?
O8 Zn3 N9 95.40(8) 1_654 1_655 ?
N12 Zn3 N9 107.58(9) . 1_655 ?
O8 Zn3 I2 115.97(7) 1_654 . ?
N12 Zn3 I2 109.90(7) . . ?
N9 Zn3 I2 110.50(6) 1_655 . ?
C1 O1 Zn1 115.8(2) . . ?
C8 O4 Zn2 112.49(16) . 2_457 ?
C28 O6 Zn2 105.8(2) . . ?
C35 O8 Zn3 112.62(16) . 1_456 ?
C13 N1 C14 105.7(2) . . ?
C13 N1 Zn1 129.93(18) . . ?
C14 N1 Zn1 124.22(17) . . ?
C13 N2 C15 107.2(2) . . ?
C13 N2 C16 128.0(2) . . ?
C15 N2 C16 124.8(2) . . ?
C22 N3 C24 106.1(2) . . ?
C22 N3 C18 125.7(2) . . ?
C24 N3 C18 128.0(2) . . ?
C22 N4 C23 105.3(2) . . ?
C22 N4 Zn1 126.38(18) . 2_467 ?
C23 N4 Zn1 127.84(18) . 2_467 ?
C27 N5 C25 107.1(2) . . ?
C27 N5 C20 125.3(2) . . ?
C25 N5 C20 127.5(2) . . ?
C27 N6 C26 105.9(2) . . ?
C27 N6 Zn2 123.97(16) . . ?
C26 N6 Zn2 128.64(17) . . ?
C42 N7 C40 106.5(2) . . ?
C42 N7 Zn2 128.65(16) . . ?
C40 N7 Zn2 122.79(16) . . ?
C42 N8 C41 106.89(19) . . ?
C42 N8 C43 125.7(2) . . ?
C41 N8 C43 127.4(2) . . ?
C49 N9 C50 105.7(2) . . ?
C49 N9 Zn3 130.94(17) . 1_455 ?
C50 N9 Zn3 122.93(17) . 1_455 ?
C49 N10 C51 106.9(2) . . ?
C49 N10 C45 126.8(2) . . ?
C51 N10 C45 126.2(2) . . ?
C52 N11 C54 106.0(2) . . ?
C52 N11 C47 127.2(2) . . ?
C54 N11 C47 126.8(2) . . ?
C52 N12 C53 105.1(2) . . ?
C52 N12 Zn3 124.80(18) . . ?
C53 N12 Zn3 129.59(17) . . ?
C55 N13 C57 113.0(4) . . ?
C55 N13 C58 124.1(4) . . ?
C57 N13 C58 121.1(4) . . ?
C55 N14 C59 122.9(4) . . ?
C55 N14 C56 113.0(4) . . ?
C59 N14 C56 124.1(4) . . ?
O2 C1 O1 124.3(3) . . ?
O2 C1 C2 119.8(3) . . ?
O1 C1 C2 115.9(3) . . ?
C3 C2 C7 119.7(3) . . ?
C3 C2 C1 116.6(3) . . ?
C7 C2 C1 123.6(3) . . ?
C2 C3 C4 121.2(3) . . ?
C2 C3 H3 119.4 . . ?
C4 C3 H3 119.4 . . ?
C5 C4 C3 121.0(3) . . ?
C5 C4 H4A 119.5 . . ?
C3 C4 H4A 119.5 . . ?
C4 C5 C6 120.0(2) . . ?
C4 C5 C8 117.6(2) . . ?
C6 C5 C8 122.4(2) . . ?
C9 C6 C7 118.9(3) . . ?
C9 C6 C5 122.7(3) . . ?
C7 C6 C5 118.4(2) . . ?
C2 C7 C6 119.6(3) . . ?
C2 C7 C12 122.7(3) . . ?
C6 C7 C12 117.7(3) . . ?
O3 C8 O4 122.4(2) . . ?
O3 C8 C5 121.8(2) . . ?
O4 C8 C5 115.8(2) . . ?
C10 C9 C6 121.4(3) . . ?
C10 C9 H9 119.3 . . ?
C6 C9 H9 119.3 . . ?
C9 C10 C11 120.1(3) . . ?
C9 C10 H10 119.9 . . ?
C11 C10 H10 119.9 . . ?
C12 C11 C10 121.4(3) . . ?
C12 C11 H11 119.3 . . ?
C10 C11 H11 119.3 . . ?
C11 C12 C7 120.5(3) . . ?
C11 C12 H12 119.7 . . ?
C7 C12 H12 119.7 . . ?
N1 C13 N2 111.1(2) . . ?
N1 C13 H13 124.5 . . ?
N2 C13 H13 124.5 . . ?
C15 C14 N1 109.8(2) . . ?
C15 C14 H14 125.1 . . ?
N1 C14 H14 125.1 . . ?
C14 C15 N2 106.3(2) . . ?
C14 C15 H15 126.8 . . ?
N2 C15 H15 126.8 . . ?
C17 C16 C21 121.8(2) . . ?
C17 C16 N2 120.3(2) . . ?
C21 C16 N2 117.9(2) . . ?
C16 C17 C18 118.5(2) . . ?
C16 C17 H17 120.8 . . ?
C18 C17 H17 120.8 . . ?
C19 C18 C17 121.1(2) . . ?
C19 C18 N3 119.5(2) . . ?
C17 C18 N3 119.3(2) . . ?
C20 C19 C18 118.6(2) . . ?
C20 C19 H19 120.7 . . ?
C18 C19 H19 120.7 . . ?
C19 C20 C21 121.8(2) . . ?
C19 C20 N5 120.0(2) . . ?
C21 C20 N5 118.2(2) . . ?
C20 C21 C16 118.0(2) . . ?
C20 C21 H21 121.0 . . ?
C16 C21 H21 121.0 . . ?
N4 C22 N3 112.2(2) . . ?
N4 C22 H22 123.9 . . ?
N3 C22 H22 123.9 . . ?
C24 C23 N4 109.8(2) . . ?
C24 C23 H23 125.1 . . ?
N4 C23 H23 125.1 . . ?
C23 C24 N3 106.5(2) . . ?
C23 C24 H24 126.7 . . ?
N3 C24 H24 126.7 . . ?
C26 C25 N5 105.9(2) . . ?
C26 C25 H25 127.1 . . ?
N5 C25 H25 127.1 . . ?
C25 C26 N6 109.9(2) . . ?
C25 C26 H26 125.1 . . ?
N6 C26 H26 125.1 . . ?
N6 C27 N5 111.3(2) . . ?
N6 C27 H27 124.4 . . ?
N5 C27 H27 124.4 . . ?
O6 C28 O5 121.4(3) . . ?
O6 C28 C29 120.3(3) . . ?
O5 C28 C29 117.8(2) . . ?
C30 C29 C34 119.7(2) . . ?
C30 C29 C28 115.9(2) . . ?
C34 C29 C28 124.3(2) . . ?
C29 C30 C31 121.9(2) . . ?
C29 C30 H30 119.0 . . ?
C31 C30 H30 119.0 . . ?
C32 C31 C30 120.6(2) . . ?
C32 C31 H31 119.7 . . ?
C30 C31 H31 119.7 . . ?
C31 C32 C33 119.9(2) . . ?
C31 C32 C35 117.1(2) . . ?
C33 C32 C35 123.0(2) . . ?
C32 C33 C36 121.9(2) . . ?
C32 C33 C34 119.4(2) . . ?
C36 C33 C34 118.7(3) . . ?
C39 C34 C29 123.5(2) . . ?
C39 C34 C33 118.1(3) . . ?
C29 C34 C33 118.3(2) . . ?
O7 C35 O8 123.3(2) . . ?
O7 C35 C32 118.8(2) . . ?
O8 C35 C32 118.0(2) . . ?
C37 C36 C33 120.8(3) . . ?
C37 C36 H36 119.6 . . ?
C33 C36 H36 119.6 . . ?
C36 C37 C38 120.2(3) . . ?
C36 C37 H37 119.9 . . ?
C38 C37 H37 119.9 . . ?
C39 C38 C37 121.2(3) . . ?
C39 C38 H38 119.4 . . ?
C37 C38 H38 119.4 . . ?
C38 C39 C34 121.0(3) . . ?
C38 C39 H39 119.5 . . ?
C34 C39 H39 119.5 . . ?
C41 C40 N7 109.6(2) . . ?
C41 C40 H40 125.2 . . ?
N7 C40 H40 125.2 . . ?
C40 C41 N8 106.3(2) . . ?
C40 C41 H41 126.9 . . ?
N8 C41 H41 126.9 . . ?
N7 C42 N8 110.7(2) . . ?
N7 C42 H42 124.6 . . ?
N8 C42 H42 124.6 . . ?
C44 C43 C48 121.4(2) . . ?
C44 C43 N8 119.1(2) . . ?
C48 C43 N8 119.5(2) . . ?
C43 C44 C45 118.9(2) . . ?
C43 C44 H44 120.5 . . ?
C45 C44 H44 120.5 . . ?
C44 C45 C46 121.4(2) . . ?
C44 C45 N10 119.0(2) . . ?
C46 C45 N10 119.5(2) . . ?
C47 C46 C45 117.8(2) . . ?
C47 C46 H46 121.1 . . ?
C45 C46 H46 121.1 . . ?
C46 C47 C48 122.2(2) . . ?
C46 C47 N11 119.4(2) . . ?
C48 C47 N11 118.4(2) . . ?
C47 C48 C43 118.1(2) . . ?
C47 C48 H48 120.9 . . ?
C43 C48 H48 120.9 . . ?
N9 C49 N10 111.5(2) . . ?
N9 C49 H49 124.3 . . ?
N10 C49 H49 124.3 . . ?
C51 C50 N9 109.2(2) . . ?
C51 C50 H50 125.4 . . ?
N9 C50 H50 125.4 . . ?
C50 C51 N10 106.7(2) . . ?
C50 C51 H51 126.7 . . ?
N10 C51 H51 126.7 . . ?
N12 C52 N11 111.8(2) . . ?
N12 C52 H52 124.1 . . ?
N11 C52 H52 124.1 . . ?
C54 C53 N12 109.9(2) . . ?
C54 C53 H53 125.1 . . ?
N12 C53 H53 125.1 . . ?
C53 C54 N11 107.3(2) . . ?
C53 C54 H54 126.4 . . ?
N11 C54 H54 126.4 . . ?
O9 C55 N14 127.9(4) . . ?
O9 C55 N13 124.8(4) . . ?
N14 C55 N13 107.2(4) . . ?
N14 C56 C57 104.0(4) . . ?
N14 C56 H56A 110.9 . . ?
C57 C56 H56A 110.9 . . ?
N14 C56 H56B 110.9 . . ?
C57 C56 H56B 110.9 . . ?
H56A C56 H56B 109.0 . . ?
N13 C57 C56 102.5(4) . . ?
N13 C57 H57A 111.3 . . ?
C56 C57 H57A 111.3 . . ?
N13 C57 H57B 111.3 . . ?
C56 C57 H57B 111.3 . . ?
H57A C57 H57B 109.2 . . ?
N13 C58 H58A 109.5 . . ?
N13 C58 H58B 109.5 . . ?
H58A C58 H58B 109.5 . . ?
N13 C58 H58C 109.5 . . ?
H58A C58 H58C 109.5 . . ?
H58B C58 H58C 109.5 . . ?
N14 C59 H59A 109.5 . . ?
N14 C59 H59B 109.5 . . ?
H59A C59 H59B 109.5 . . ?
N14 C59 H59C 109.5 . . ?
H59A C59 H59C 109.5 . . ?
H59B C59 H59C 109.5 . . ?

loop_
_geom_bond_atom_site_label_1
_geom_bond_atom_site_label_2
_geom_bond_distance
_geom_bond_site_symmetry_2
_geom_bond_publ_flag
I1 Zn1 2.5527(5) . ?
I2 Zn3 2.5267(5) . ?
Zn1 O1 1.951(2) . ?
Zn1 N1 2.002(2) . ?
Zn1 N4 2.031(2) 2_467 ?
Zn2 O4 1.9565(18) 2_457 ?
Zn2 O6 1.981(2) . ?
Zn2 N6 2.022(2) . ?
Zn2 N7 2.0247(19) . ?
Zn3 O8 1.9696(18) 1_654 ?
Zn3 N12 2.007(2) . ?
Zn3 N9 2.029(2) 1_655 ?
O1 C1 1.289(4) . ?
O2 C1 1.232(4) . ?
O3 C8 1.234(3) . ?
O4 C8 1.268(3) . ?
O5 C28 1.251(4) . ?
O6 C28 1.231(4) . ?
O7 C35 1.233(3) . ?
O8 C35 1.265(3) . ?
O9 C55 1.226(4) . ?
N1 C13 1.321(3) . ?
N1 C14 1.377(3) . ?
N2 C13 1.336(3) . ?
N2 C15 1.379(3) . ?
N2 C16 1.430(3) . ?
N3 C22 1.343(3) . ?
N3 C24 1.379(3) . ?
N3 C18 1.423(3) . ?
N4 C22 1.312(3) . ?
N4 C23 1.373(3) . ?
N5 C27 1.351(3) . ?
N5 C25 1.370(3) . ?
N5 C20 1.426(3) . ?
N6 C27 1.305(3) . ?
N6 C26 1.372(3) . ?
N7 C42 1.315(3) . ?
N7 C40 1.376(3) . ?
N8 C42 1.356(3) . ?
N8 C41 1.384(3) . ?
N8 C43 1.420(3) . ?
N9 C49 1.315(3) . ?
N9 C50 1.373(3) . ?
N10 C49 1.340(3) . ?
N10 C51 1.367(3) . ?
N10 C45 1.426(3) . ?
N11 C52 1.336(3) . ?
N11 C54 1.367(3) . ?
N11 C47 1.434(3) . ?
N12 C52 1.310(3) . ?
N12 C53 1.369(3) . ?
N13 C55 1.351(5) . ?
N13 C57 1.430(5) . ?
N13 C58 1.439(6) . ?
N14 C55 1.332(5) . ?
N14 C59 1.424(6) . ?
N14 C56 1.424(6) . ?
C1 C2 1.502(4) . ?
C2 C3 1.372(4) . ?
C2 C7 1.422(4) . ?
C3 C4 1.402(4) . ?
C3 H3 0.9300 . ?
C4 C5 1.367(4) . ?
C4 H4A 0.9300 . ?
C5 C6 1.441(4) . ?
C5 C8 1.505(4) . ?
C6 C9 1.414(4) . ?
C6 C7 1.430(4) . ?
C7 C12 1.432(4) . ?
C9 C10 1.350(5) . ?
C9 H9 0.9300 . ?
C10 C11 1.396(6) . ?
C10 H10 0.9300 . ?
C11 C12 1.353(5) . ?
C11 H11 0.9300 . ?
C12 H12 0.9300 . ?
C13 H13 0.9300 . ?
C14 C15 1.337(4) . ?
C14 H14 0.9300 . ?
C15 H15 0.9300 . ?
C16 C17 1.375(3) . ?
C16 C21 1.385(3) . ?
C17 C18 1.389(3) . ?
C17 H17 0.9300 . ?
C18 C19 1.383(3) . ?
C19 C20 1.378(3) . ?
C19 H19 0.9300 . ?
C20 C21 1.381(3) . ?
C21 H21 0.9300 . ?
C22 H22 0.9300 . ?
C23 C24 1.346(4) . ?
C23 H23 0.9300 . ?
C24 H24 0.9300 . ?
C25 C26 1.352(4) . ?
C25 H25 0.9300 . ?
C26 H26 0.9300 . ?
C27 H27 0.9300 . ?
C28 C29 1.520(3) . ?
C29 C30 1.357(4) . ?
C29 C34 1.435(4) . ?
C30 C31 1.400(3) . ?
C30 H30 0.9300 . ?
C31 C32 1.375(3) . ?
C31 H31 0.9300 . ?
C32 C33 1.417(4) . ?
C32 C35 1.508(3) . ?
C33 C36 1.417(4) . ?
C33 C34 1.442(3) . ?
C34 C39 1.416(4) . ?
C36 C37 1.379(5) . ?
C36 H36 0.9300 . ?
C37 C38 1.387(5) . ?
C37 H37 0.9300 . ?
C38 C39 1.371(5) . ?
C38 H38 0.9300 . ?
C39 H39 0.9300 . ?
C40 C41 1.349(4) . ?
C40 H40 0.9300 . ?
C41 H41 0.9300 . ?
C42 H42 0.9300 . ?
C43 C44 1.378(3) . ?
C43 C48 1.385(3) . ?
C44 C45 1.382(3) . ?
C44 H44 0.9300 . ?
C45 C46 1.391(3) . ?
C46 C47 1.381(3) . ?
C46 H46 0.9300 . ?
C47 C48 1.385(3) . ?
C48 H48 0.9300 . ?
C49 H49 0.9300 . ?
C50 C51 1.349(4) . ?
C50 H50 0.9300 . ?
C51 H51 0.9300 . ?
C52 H52 0.9300 . ?
C53 C54 1.320(4) . ?
C53 H53 0.9300 . ?
C54 H54 0.9300 . ?
C56 C57 1.502(7) . ?
C56 H56A 0.9700 . ?
C56 H56B 0.9700 . ?
C57 H57A 0.9700 . ?
C57 H57B 0.9700 . ?
C58 H58A 0.9600 . ?
C58 H58B 0.9600 . ?
C58 H58C 0.9600 . ?
C59 H59A 0.9600 . ?
C59 H59B 0.9600 . ?
C59 H59C 0.9600 . ?

loop_
_geom_torsion_atom_site_label_1
_geom_torsion_atom_site_label_2
_geom_torsion_atom_site_label_3
_geom_torsion_atom_site_label_4
_geom_torsion
_geom_torsion_site_symmetry_1
_geom_torsion_site_symmetry_2
_geom_torsion_site_symmetry_3
_geom_torsion_site_symmetry_4
_geom_torsion_publ_flag
Zn1 O1 C1 O2 18.9(4) . . . . ?
Zn1 O1 C1 C2 -160.36(19) . . . . ?
O2 C1 C2 C3 40.6(4) . . . . ?
O1 C1 C2 C3 -140.1(3) . . . . ?
O2 C1 C2 C7 -137.6(3) . . . . ?
O1 C1 C2 C7 41.7(4) . . . . ?
C7 C2 C3 C4 0.3(5) . . . . ?
C1 C2 C3 C4 -177.9(3) . . . . ?
C2 C3 C4 C5 -1.0(5) . . . . ?
C3 C4 C5 C6 1.5(4) . . . . ?
C3 C4 C5 C8 -178.1(2) . . . . ?
C4 C5 C6 C9 176.6(3) . . . . ?
C8 C5 C6 C9 -3.9(4) . . . . ?
C4 C5 C6 C7 -1.4(4) . . . . ?
C8 C5 C6 C7 178.1(2) . . . . ?
C3 C2 C7 C6 -0.3(4) . . . . ?
C1 C2 C7 C6 177.9(3) . . . . ?
C3 C2 C7 C12 -179.1(3) . . . . ?
C1 C2 C7 C12 -0.9(5) . . . . ?
C9 C6 C7 C2 -177.3(3) . . . . ?
C5 C6 C7 C2 0.8(4) . . . . ?
C9 C6 C7 C12 1.6(4) . . . . ?
C5 C6 C7 C12 179.6(3) . . . . ?
Zn2 O4 C8 O3 -8.1(4) 2_457 . . . ?
Zn2 O4 C8 C5 169.68(17) 2_457 . . . ?
C4 C5 C8 O3 145.6(3) . . . . ?
C6 C5 C8 O3 -34.0(4) . . . . ?
C4 C5 C8 O4 -32.2(4) . . . . ?
C6 C5 C8 O4 148.2(3) . . . . ?
C7 C6 C9 C10 -0.8(5) . . . . ?
C5 C6 C9 C10 -178.8(3) . . . . ?
C6 C9 C10 C11 -0.8(7) . . . . ?
C9 C10 C11 C12 1.5(8) . . . . ?
C10 C11 C12 C7 -0.7(7) . . . . ?
C2 C7 C12 C11 177.9(4) . . . . ?
C6 C7 C12 C11 -0.9(6) . . . . ?
C14 N1 C13 N2 -0.7(3) . . . . ?
Zn1 N1 C13 N2 174.41(17) . . . . ?
C15 N2 C13 N1 0.9(3) . . . . ?
C16 N2 C13 N1 -179.7(2) . . . . ?
C13 N1 C14 C15 0.1(3) . . . . ?
Zn1 N1 C14 C15 -175.3(2) . . . . ?
N1 C14 C15 N2 0.4(3) . . . . ?
C13 N2 C15 C14 -0.8(3) . . . . ?
C16 N2 C15 C14 179.8(2) . . . . ?
C13 N2 C16 C17 52.8(4) . . . . ?
C15 N2 C16 C17 -127.9(3) . . . . ?
C13 N2 C16 C21 -128.9(3) . . . . ?
C15 N2 C16 C21 50.4(4) . . . . ?
C21 C16 C17 C18 -3.2(4) . . . . ?
N2 C16 C17 C18 175.0(2) . . . . ?
C16 C17 C18 C19 3.0(4) . . . . ?
C16 C17 C18 N3 -175.5(2) . . . . ?
C22 N3 C18 C19 -152.7(3) . . . . ?
C24 N3 C18 C19 23.3(4) . . . . ?
C22 N3 C18 C17 25.9(4) . . . . ?
C24 N3 C18 C17 -158.1(3) . . . . ?
C17 C18 C19 C20 -0.8(4) . . . . ?
N3 C18 C19 C20 177.7(2) . . . . ?
C18 C19 C20 C21 -1.5(4) . . . . ?
C18 C19 C20 N5 177.9(2) . . . . ?
C27 N5 C20 C19 -147.7(3) . . . . ?
C25 N5 C20 C19 28.3(4) . . . . ?
C27 N5 C20 C21 31.8(4) . . . . ?
C25 N5 C20 C21 -152.3(3) . . . . ?
C19 C20 C21 C16 1.4(4) . . . . ?
N5 C20 C21 C16 -178.0(2) . . . . ?
C17 C16 C21 C20 1.0(4) . . . . ?
N2 C16 C21 C20 -177.2(2) . . . . ?
C23 N4 C22 N3 0.4(3) . . . . ?
Zn1 N4 C22 N3 -172.26(19) 2_467 . . . ?
C24 N3 C22 N4 0.2(3) . . . . ?
C18 N3 C22 N4 176.9(2) . . . . ?
C22 N4 C23 C24 -0.8(4) . . . . ?
Zn1 N4 C23 C24 171.7(2) 2_467 . . . ?
N4 C23 C24 N3 0.9(4) . . . . ?
C22 N3 C24 C23 -0.7(4) . . . . ?
C18 N3 C24 C23 -177.3(3) . . . . ?
C27 N5 C25 C26 -0.6(3) . . . . ?
C20 N5 C25 C26 -177.2(3) . . . . ?
N5 C25 C26 N6 0.3(4) . . . . ?
C27 N6 C26 C25 0.2(4) . . . . ?
Zn2 N6 C26 C25 166.5(2) . . . . ?
C26 N6 C27 N5 -0.6(3) . . . . ?
Zn2 N6 C27 N5 -167.74(17) . . . . ?
C25 N5 C27 N6 0.8(3) . . . . ?
C20 N5 C27 N6 177.4(2) . . . . ?
Zn2 O6 C28 O5 0.1(4) . . . . ?
Zn2 O6 C28 C29 172.2(2) . . . . ?
O6 C28 C29 C30 -172.3(3) . . . . ?
O5 C28 C29 C30 0.1(4) . . . . ?
O6 C28 C29 C34 5.0(4) . . . . ?
O5 C28 C29 C34 177.4(3) . . . . ?
C34 C29 C30 C31 -2.1(4) . . . . ?
C28 C29 C30 C31 175.3(2) . . . . ?
C29 C30 C31 C32 2.1(4) . . . . ?
C30 C31 C32 C33 -1.3(4) . . . . ?
C30 C31 C32 C35 179.0(2) . . . . ?
C31 C32 C33 C36 -177.7(3) . . . . ?
C35 C32 C33 C36 2.0(4) . . . . ?
C31 C32 C33 C34 0.7(4) . . . . ?
C35 C32 C33 C34 -179.7(2) . . . . ?
C30 C29 C34 C39 -178.9(3) . . . . ?
C28 C29 C34 C39 3.8(5) . . . . ?
C30 C29 C34 C33 1.4(4) . . . . ?
C28 C29 C34 C33 -175.9(3) . . . . ?
C32 C33 C34 C39 179.6(3) . . . . ?
C36 C33 C34 C39 -2.0(5) . . . . ?
C32 C33 C34 C29 -0.7(4) . . . . ?
C36 C33 C34 C29 177.7(3) . . . . ?
Zn3 O8 C35 O7 7.2(4) 1_456 . . . ?
Zn3 O8 C35 C32 -173.12(18) 1_456 . . . ?
C31 C32 C35 O7 42.7(4) . . . . ?
C33 C32 C35 O7 -136.9(3) . . . . ?
C31 C32 C35 O8 -137.0(3) . . . . ?
C33 C32 C35 O8 43.4(4) . . . . ?
C32 C33 C36 C37 -179.8(4) . . . . ?
C34 C33 C36 C37 1.9(6) . . . . ?
C33 C36 C37 C38 -0.8(8) . . . . ?
C36 C37 C38 C39 -0.2(9) . . . . ?
C37 C38 C39 C34 0.0(8) . . . . ?
C29 C34 C39 C38 -178.6(4) . . . . ?
C33 C34 C39 C38 1.1(6) . . . . ?
C42 N7 C40 C41 0.2(3) . . . . ?
Zn2 N7 C40 C41 -164.8(2) . . . . ?
N7 C40 C41 N8 0.8(3) . . . . ?
C42 N8 C41 C40 -1.5(3) . . . . ?
C43 N8 C41 C40 179.6(2) . . . . ?
C40 N7 C42 N8 -1.2(3) . . . . ?
Zn2 N7 C42 N8 162.61(16) . . . . ?
C41 N8 C42 N7 1.7(3) . . . . ?
C43 N8 C42 N7 -179.4(2) . . . . ?
C42 N8 C43 C44 20.7(4) . . . . ?
C41 N8 C43 C44 -160.6(3) . . . . ?
C42 N8 C43 C48 -161.1(2) . . . . ?
C41 N8 C43 C48 17.6(4) . . . . ?
C48 C43 C44 C45 2.1(4) . . . . ?
N8 C43 C44 C45 -179.7(2) . . . . ?
C43 C44 C45 C46 -3.6(4) . . . . ?
C43 C44 C45 N10 179.3(2) . . . . ?
C49 N10 C45 C44 -26.8(4) . . . . ?
C51 N10 C45 C44 150.1(3) . . . . ?
C49 N10 C45 C46 156.0(3) . . . . ?
C51 N10 C45 C46 -27.1(4) . . . . ?
C44 C45 C46 C47 1.6(4) . . . . ?
N10 C45 C46 C47 178.8(2) . . . . ?
C45 C46 C47 C48 1.8(4) . . . . ?
C45 C46 C47 N11 -177.9(2) . . . . ?
C52 N11 C47 C46 -31.4(4) . . . . ?
C54 N11 C47 C46 147.5(3) . . . . ?
C52 N11 C47 C48 148.9(3) . . . . ?
C54 N11 C47 C48 -32.3(4) . . . . ?
C46 C47 C48 C43 -3.2(4) . . . . ?
N11 C47 C48 C43 176.5(2) . . . . ?
C44 C43 C48 C47 1.2(4) . . . . ?
N8 C43 C48 C47 -177.0(2) . . . . ?
C50 N9 C49 N10 -0.2(3) . . . . ?
Zn3 N9 C49 N10 172.65(19) 1_455 . . . ?
C51 N10 C49 N9 0.2(3) . . . . ?
C45 N10 C49 N9 177.6(2) . . . . ?
C49 N9 C50 C51 0.2(4) . . . . ?
Zn3 N9 C50 C51 -173.4(2) 1_455 . . . ?
N9 C50 C51 N10 -0.1(4) . . . . ?
C49 N10 C51 C50 0.0(4) . . . . ?
C45 N10 C51 C50 -177.5(3) . . . . ?
C53 N12 C52 N11 -0.4(3) . . . . ?
Zn3 N12 C52 N11 171.74(18) . . . . ?
C54 N11 C52 N12 0.3(4) . . . . ?
C47 N11 C52 N12 179.4(2) . . . . ?
C52 N12 C53 C54 0.4(4) . . . . ?
Zn3 N12 C53 C54 -171.3(2) . . . . ?
N12 C53 C54 N11 -0.2(4) . . . . ?
C52 N11 C54 C53 -0.1(4) . . . . ?
C47 N11 C54 C53 -179.1(3) . . . . ?
C59 N14 C55 O9 0.2(9) . . . . ?
C56 N14 C55 O9 178.0(5) . . . . ?
C59 N14 C55 N13 -176.4(6) . . . . ?
C56 N14 C55 N13 1.4(6) . . . . ?
C57 N13 C55 O9 178.5(5) . . . . ?
C58 N13 C55 O9 13.5(8) . . . . ?
C57 N13 C55 N14 -4.7(6) . . . . ?
C58 N13 C55 N14 -169.7(5) . . . . ?
C55 N14 C56 C57 2.2(7) . . . . ?
C59 N14 C56 C57 179.9(6) . . . . ?
C55 N13 C57 C56 5.8(7) . . . . ?
C58 N13 C57 C56 171.3(6) . . . . ?
N14 C56 C57 N13 -4.5(7) . . . . ?
